data_7212923
loop_
_publ_author_name
'Mallick, Arijit'
'Saha, Subhadeep'
'Pachfule, Pradip'
'Roy, Sudip'
'Banerjee, Rahul'

_publ_section_title
;
 Selective CO2 and H2 adsorption in a chiral magnesium-based metal organic
 framework (Mg-MOF) with open metal sites
;
_journal_issue 41
_journal_name_full 'Journal of Materials Chemistry'
_journal_page_first 9073
_journal_paper_doi 10.1039/c0jm01125h
_journal_volume 20
_journal_year 2010
_chemical_formula_moiety 'C7 H3 Mg N O5 '
_chemical_formula_sum 'C7 H3 Mg N O5'
_chemical_formula_weight 205.41
_chemical_name_common Mg-MOF-1
_chemical_name_systematic
;
?
;
_space_group_IT_number 178
_symmetry_cell_setting hexagonal
_symmetry_space_group_name_Hall 'P 61 2 (0 0 5)'
_symmetry_space_group_name_H-M 'P 61 2 2'
_atom_sites_solution_hydrogens geom
_atom_sites_solution_primary direct
_atom_sites_solution_secondary difmap
_audit_creation_method SHELXL-97
_cell_angle_alpha 90.00
_cell_angle_beta 90.00
_cell_angle_gamma 120.00
_cell_formula_units_Z 6
_cell_length_a 11.4858(17)
_cell_length_b 11.4858(17)
_cell_length_c 14.756(3)
_cell_measurement_reflns_used 6231
_cell_measurement_temperature 293(2)
_cell_measurement_theta_max 25.97
_cell_measurement_theta_min 2.47
_cell_volume 1685.9(5)
_computing_cell_refinement 'Bruker SMART'
_computing_data_collection 'Bruker SMART'
_computing_data_reduction 'Bruker SMART'
_computing_molecular_graphics 'Bruker SHELXTL'
_computing_publication_material 'Bruker SHELXTL'
_computing_structure_refinement 'Bruker SHELXTL'
_computing_structure_solution 'Bruker SHELXTL'
_diffrn_ambient_temperature 293(2)
_diffrn_measured_fraction_theta_full 1.000
_diffrn_measured_fraction_theta_max 1.000
_diffrn_radiation_monochromator graphite
_diffrn_radiation_source 'fine-focus sealed tube'
_diffrn_radiation_type MoK\a
_diffrn_radiation_wavelength 0.71073
_diffrn_reflns_av_R_equivalents 0.0614
_diffrn_reflns_av_sigmaI/netI 0.0202
_diffrn_reflns_limit_h_max 13
_diffrn_reflns_limit_h_min -13
_diffrn_reflns_limit_k_max 13
_diffrn_reflns_limit_k_min -13
_diffrn_reflns_limit_l_max 17
_diffrn_reflns_limit_l_min -17
_diffrn_reflns_number 16416
_diffrn_reflns_theta_full 24.99
_diffrn_reflns_theta_max 24.99
_diffrn_reflns_theta_min 2.05
_exptl_absorpt_coefficient_mu 0.153
_exptl_absorpt_correction_T_max 0.9653
_exptl_absorpt_correction_T_min 0.9486
_exptl_absorpt_correction_type multi-scan
_exptl_absorpt_process_details 'Blessing, Acta Cryst. (1995) A51 33-58'
_exptl_crystal_colour colorless
_exptl_crystal_density_diffrn 1.214
_exptl_crystal_density_method 'not measured'
_exptl_crystal_description Prismic
_exptl_crystal_F_000 624
_exptl_crystal_size_max 0.20
_exptl_crystal_size_mid 0.16
_exptl_crystal_size_min 0.12
_refine_diff_density_max 0.883
_refine_diff_density_min -0.556
_refine_diff_density_rms 0.215
_refine_ls_abs_structure_details 'Flack H D (1983), Acta Cryst. A39, 876-881'
_refine_ls_abs_structure_Flack 0.1(1)
_refine_ls_extinction_method none
_refine_ls_goodness_of_fit_ref 1.237
_refine_ls_hydrogen_treatment constr
_refine_ls_matrix_type full
_refine_ls_number_parameters 68
_refine_ls_number_reflns 1000
_refine_ls_number_restraints 0
_refine_ls_restrained_S_all 1.237
_refine_ls_R_factor_all 0.0757
_refine_ls_R_factor_gt 0.0752
_refine_ls_shift/su_max 0.000
_refine_ls_shift/su_mean 0.000
_refine_ls_structure_factor_coef Fsqd
_refine_ls_weighting_details 'calc w=1/[\s^2^(Fo^2^)+(0.1483P)^2^+2.8867P] where P=(Fo^2^+2Fc^2^)/3'
_refine_ls_weighting_scheme calc
_refine_ls_wR_factor_gt 0.2331
_refine_ls_wR_factor_ref 0.2337
_reflns_number_gt 987
_reflns_number_total 1000
_reflns_threshold_expression >2sigma(I)
_cod_data_source_file c0jm01125h.txt
_cod_data_source_block Mg-MOF-1
_cod_depositor_comments
;
The following automatic conversions were performed:

'_symmetry_cell_setting' value 'Hexagonal' changed to 'hexagonal'
according to /home/saulius/struct/CIF-dictionaries/cif_core.dic
dictionary named 'cif_core.dic' version 2.4.2 from 2011-04-26.

Automatic conversion script
Id: cif_fix_values 1891 2012-01-12 08:04:46Z andrius 
;
_cod_original_sg_symbol_H-M P6122
_cod_database_code 7212923

loop_
_symmetry_equiv_pos_as_xyz
'x, y, z'
'x-y, x, z+1/6'
'-y, x-y, z+1/3'
'-x, -y, z+1/2'
'-x+y, -x, z+2/3'
'y, -x+y, z+5/6'
'-y, -x, -z+5/6'
'x-y, -y, -z'
'x, x-y, -z+1/6'
'y, x, -z+1/3'
'-x+y, y, -z+1/2'
'-x, -x+y, -z+2/3'

loop_
_atom_site_label
_atom_site_type_symbol
_atom_site_fract_x
_atom_site_fract_y
_atom_site_fract_z
_atom_site_U_iso_or_equiv
_atom_site_adp_type
_atom_site_occupancy
_atom_site_symmetry_multiplicity
_atom_site_calc_flag
_atom_site_refinement_flags
Mg1 Mg 0.19347(10) -0.19347(10) 0.4167 0.0118(6) Uani 1 2 d S
O1 O 0.3664(3) -0.0223(3) 0.3871(2) 0.0215(9) Uani 1 1 d .
O2 O 0.3986(4) 0.1722(4) 0.4433(2) 0.0223(9) Uani 1 1 d .
O3 O 0.0890(3) -0.0890(3) 0.4167 0.0369(15) Uani 1 2 d S
N1 N 0.6932(3) 0.3865(6) 0.2500 0.0190(13) Uani 1 2 d S
C1 C 0.4208(5) 0.1028(5) 0.3876(3) 0.0160(10) Uani 1 1 d .
C2 C 0.5234(5) 0.1775(5) 0.3140(3) 0.0183(11) Uani 1 1 d .
C3 C 0.5532(3) 0.1064(7) 0.2500 0.0203(14) Uani 1 2 d S
H3 H 0.5069 0.0137 0.2500 0.06(3) Uiso 1 2 d SR
C4 C 0.5922(5) 0.3158(5) 0.3087(3) 0.0195(12) Uani 1 1 d .
H4 H 0.5675 0.3630 0.3480 0.019(14) Uiso 1 1 calc R

loop_
_atom_site_aniso_label
_atom_site_aniso_U_11
_atom_site_aniso_U_22
_atom_site_aniso_U_33
_atom_site_aniso_U_23
_atom_site_aniso_U_13
_atom_site_aniso_U_12
Mg1 0.0116(8) 0.0116(8) 0.0105(10) 0.0003(7) 0.0003(7) 0.0045(9)
O1 0.0209(18) 0.0151(18) 0.0197(17) -0.0005(14) 0.0051(13) 0.0024(15)
O2 0.033(2) 0.0249(18) 0.0130(16) 0.0022(14) 0.0074(15) 0.0171(17)
O3 0.053(3) 0.053(3) 0.028(3) -0.008(2) -0.008(2) 0.043(3)
N1 0.024(2) 0.014(3) 0.016(3) 0.000 0.003(2) 0.0068(13)
C1 0.016(2) 0.017(2) 0.0120(19) -0.0016(18) -0.0027(18) 0.0057(19)
C2 0.022(2) 0.020(2) 0.012(2) 0.0007(19) 0.0040(19) 0.010(2)
C3 0.026(3) 0.015(3) 0.016(3) 0.000 0.003(2) 0.0074(16)
C4 0.023(2) 0.022(3) 0.015(2) -0.0034(19) 0.004(2) 0.012(2)

loop_
_atom_type_symbol
_atom_type_description
_atom_type_scat_dispersion_real
_atom_type_scat_dispersion_imag
_atom_type_scat_source
C C 0.0033 0.0016 'International Tables Vol C Tables 4.2.6.8 and 6.1.1.4'
H H 0.0000 0.0000 'International Tables Vol C Tables 4.2.6.8 and 6.1.1.4'
Mg Mg 0.0486 0.0363 'International Tables Vol C Tables 4.2.6.8 and 6.1.1.4'
N N 0.0061 0.0033 'International Tables Vol C Tables 4.2.6.8 and 6.1.1.4'
O O 0.0106 0.0060 'International Tables Vol C Tables 4.2.6.8 and 6.1.1.4'

loop_
_geom_angle_atom_site_label_1
_geom_angle_atom_site_label_2
_geom_angle_atom_site_label_3
_geom_angle
_geom_angle_site_symmetry_1
_geom_angle_site_symmetry_3
O1 Mg1 O1 179.0(2) 7 .
O1 Mg1 O3 90.51(12) 7 .
O1 Mg1 O3 90.51(12) . .
O1 Mg1 O2 86.09(13) 7 8_556
O1 Mg1 O2 93.86(13) . 8_556
O3 Mg1 O2 93.17(12) . 8_556
O1 Mg1 O2 93.86(13) 7 6_554
O1 Mg1 O2 86.09(13) . 6_554
O3 Mg1 O2 93.17(12) . 6_554
O2 Mg1 O2 173.7(2) 8_556 6_554
O1 Mg1 N1 89.49(12) 7 2_545
O1 Mg1 N1 89.49(12) . 2_545
O3 Mg1 N1 180.0 . 2_545
O2 Mg1 N1 86.83(12) 8_556 2_545
O2 Mg1 N1 86.83(12) 6_554 2_545
C1 O1 Mg1 143.2(3) . .
C1 O2 Mg1 139.9(3) . 2
C4 N1 C4 117.0(6) . 11_655
C4 N1 Mg1 121.5(3) . 6_664
C4 N1 Mg1 121.5(3) 11_655 6_664
O1 C1 O2 126.2(4) . .
O1 C1 C2 116.6(4) . .
O2 C1 C2 117.2(4) . .
C4 C2 C3 117.9(4) . .
C4 C2 C1 122.0(4) . .
C3 C2 C1 120.1(5) . .
C2 C3 C2 119.2(6) . 11_655
C2 C3 H3 120.4 . .
C2 C3 H3 120.4 11_655 .
N1 C4 C2 123.8(5) . .
N1 C4 H4 118.1 . .
C2 C4 H4 118.1 . .

loop_
_geom_bond_atom_site_label_1
_geom_bond_atom_site_label_2
_geom_bond_distance
_geom_bond_site_symmetry_2
Mg1 O1 2.024(3) 7
Mg1 O1 2.024(3) .
Mg1 O3 2.078(6) .
Mg1 O2 2.092(3) 8_556
Mg1 O2 2.092(3) 6_554
Mg1 N1 2.254(6) 2_545
O1 C1 1.248(6) .
O2 C1 1.258(6) .
O2 Mg1 2.092(3) 2
N1 C4 1.347(6) .
N1 C4 1.347(6) 11_655
N1 Mg1 2.254(6) 6_664
C1 C2 1.515(6) .
C2 C4 1.377(7) .
C2 C3 1.398(6) .
C3 C2 1.398(6) 11_655
C3 H3 0.9221 .
C4 H4 0.9300 .

loop_
_geom_torsion_atom_site_label_1
_geom_torsion_atom_site_label_2
_geom_torsion_atom_site_label_3
_geom_torsion_atom_site_label_4
_geom_torsion
_geom_torsion_site_symmetry_1
_geom_torsion_site_symmetry_4
O1 Mg1 O1 C1 -162.2(5) 7 .
O3 Mg1 O1 C1 17.9(5) . .
O2 Mg1 O1 C1 -75.4(5) 8_556 .
O2 Mg1 O1 C1 111.0(5) 6_554 .
N1 Mg1 O1 C1 -162.1(5) 2_545 .
Mg1 O1 C1 O2 32.1(8) . .
Mg1 O1 C1 C2 -147.9(4) . .
Mg1 O2 C1 O1 49.8(8) 2 .
Mg1 O2 C1 C2 -130.2(5) 2 .
O1 C1 C2 C4 -178.5(5) . .
O2 C1 C2 C4 1.4(7) . .
O1 C1 C2 C3 -0.2(6) . .
O2 C1 C2 C3 179.8(4) . .
C4 C2 C3 C2 2.4(3) . 11_655
C1 C2 C3 C2 -176.0(5) . 11_655
C4 N1 C4 C2 2.7(4) 11_655 .
Mg1 N1 C4 C2 -177.3(4) 6_664 .
C3 C2 C4 N1 -5.1(7) . .
C1 C2 C4 N1 173.2(4) . .
